data_4323994
loop_
_publ_author_name
'Linfeng Chen'
'F. Albert Cotton'
'Kim R. Dunbar'
'Xuejun Feng'
'Robert A. Heintz'
'Calvin Uzelmeir'

_publ_section_title
;
 Preparation, Molecular and Electronic Structures, and Magnetic Properties
 of Face-Sharing Bioctahedral Titanium(III) Compounds:
 [PPh4][Ti2(\m-Cl)3Cl4(PR3)2]
;
_journal_name_full 'Inorganic Chemistry'
_journal_page_first 7358
_journal_page_last 7363
_journal_paper_doi 10.1021/ic960636k
_journal_volume 35
_journal_year 1996
_chemical_compound_source
;
reduction of TiCl4 with HSnBu3 followed by addition of [PPh4]Cl and then PMe2Ph
;
_chemical_formula_analytical 'not measured'
_chemical_formula_moiety 'C24 H20 P 1+,C16 H22 Cl7 Ti2 1-,C H2 Cl2'
_chemical_formula_structural
;
[(C6 H5)4 P] [Ti2 Cl7 (P (C6 H5) (C H3)2] C H2 Cl2
;
_chemical_formula_sum 'C41 H44 Cl9 P3 Ti2'
_chemical_formula_weight 1044.52
_chemical_name_systematic
; 
 (tetraphenylphosphonium) tetrachloro-tri-\m-chloro-
 bis(dimethylphenylphosphine)-dititanium 
;
_space_group_IT_number 2
_symmetry_cell_setting triclinic
_symmetry_space_group_name_Hall '-P 1'
_symmetry_space_group_name_H-M 'P -1'
_atom_sites_solution_hydrogens geom
_atom_sites_solution_primary direct
_atom_sites_solution_secondary difmap
_audit_creation_method SHELXL
_cell_angle_alpha 100.69(2)
_cell_angle_beta 109.70(1)
_cell_angle_gamma 95.08(2)
_cell_formula_units_Z 2
_cell_length_a 11.635(4)
_cell_length_b 19.544(3)
_cell_length_c 11.480(3)
_cell_measurement_reflns_used 249
_cell_measurement_temperature 173(2)
_cell_measurement_theta_max 20.8
_cell_measurement_theta_min 9.0
_cell_volume 2382.6(11)
_computing_cell_refinement Madnes
_computing_data_collection 'MicroVax 3900'
_computing_data_reduction absurd
_computing_molecular_graphics ORTEP
_computing_structure_refinement 'SHELXL-93 (Sheldrick, 1993)'
_computing_structure_solution 'SHELXS-86 (Sheldrick, 1990)'
_diffrn_ambient_temperature 293(2)
_diffrn_measurement_device 'Enraf-Nonius FAST'
_diffrn_measurement_method 'frame data from omega scans'
_diffrn_radiation_monochromator graphite
_diffrn_radiation_source 'fine-focus sealed tube'
_diffrn_radiation_type MoK\a
_diffrn_radiation_wavelength 0.71073
_diffrn_reflns_av_R_equivalents 0.0647
_diffrn_reflns_av_sigmaI/netI 0.0487
_diffrn_reflns_limit_h_max 14
_diffrn_reflns_limit_h_min -14
_diffrn_reflns_limit_k_max 24
_diffrn_reflns_limit_k_min -22
_diffrn_reflns_limit_l_max 14
_diffrn_reflns_limit_l_min -14
_diffrn_reflns_number 16789
_diffrn_reflns_theta_max 25.00
_diffrn_reflns_theta_min 1.94
_diffrn_standards_number none
_exptl_absorpt_coefficient_mu 0.970
_exptl_absorpt_correction_type none
_exptl_crystal_colour 'dark green'
_exptl_crystal_density_diffrn 1.456
_exptl_crystal_density_meas ?
_exptl_crystal_description irregular
_exptl_crystal_F_000 1064
_exptl_crystal_size_max 0.44
_exptl_crystal_size_mid 0.35
_exptl_crystal_size_min 0.35
_refine_diff_density_max 1.048
_refine_diff_density_min -0.531
_refine_diff_density_rms 0.094
_refine_ls_extinction_method none
_refine_ls_goodness_of_fit_all 1.095
_refine_ls_goodness_of_fit_obs 1.095
_refine_ls_hydrogen_treatment refall
_refine_ls_matrix_type full
_refine_ls_number_parameters 672
_refine_ls_number_reflns 7756
_refine_ls_number_restraints 0
_refine_ls_restrained_S_all 1.142
_refine_ls_restrained_S_obs 1.095
_refine_ls_R_factor_all 0.0607
_refine_ls_R_factor_obs 0.0496
_refine_ls_shift/esd_max -0.038
_refine_ls_shift/esd_mean 0.003
_refine_ls_structure_factor_coef Fsqd
_refine_ls_weighting_details 'w=1/[\s^2^(Fo^2^)+(0.0499P)^2^+5.0194P] where P=(Fo^2^+2Fc^2^)/3'
_refine_ls_weighting_scheme calc
_refine_ls_wR_factor_all 0.1363
_refine_ls_wR_factor_obs 0.1202
_reflns_number_observed 6728
_reflns_number_total 7853
_reflns_observed_criterion >2sigma(I)
_cod_data_source_file ic960636k_1.cif
_cod_data_source_block '[Ph4P][Ti2Cl7(PMe2Ph)2].CH2Cl2'
_cod_depositor_comments
;
The following automatic conversions were performed:

'_exptl_crystal_density_meas' value 'not measured' was changed to '?'
- the value is perceived as not measured.

Automatic conversion script
Id: cif_fix_values 3008 2015-01-20 13:52:24Z robertas 

The following automatic conversions were performed:

'_refine_ls_weighting_scheme' value 'calc
w=1/[\s^2^(Fo^2^)+(0.0499P)^2^+5.0194P] where P=(Fo^2^+2Fc^2^)/3' was
changed to 'calc'. New tag '_refine_ls_weighting_details' was
created. The value of the new tag was set to
'w=1/[\s^2^(Fo^2^)+(0.0499P)^2^+5.0194P] where P=(Fo^2^+2Fc^2^)/3'.

Automatic conversion script
Id: cif_fix_values 3143 2015-03-26 13:38:13Z robertas 
;
_cod_original_cell_volume 2383(1)
_cod_database_code 4323994

loop_
_symmetry_equiv_pos_as_xyz
'x, y, z'
'-x, -y, -z'

loop_
_atom_site_aniso_label
_atom_site_aniso_U_11
_atom_site_aniso_U_22
_atom_site_aniso_U_33
_atom_site_aniso_U_23
_atom_site_aniso_U_13
_atom_site_aniso_U_12
Ti1 0.0224(3) 0.0216(3) 0.0254(3) 0.0054(2) 0.0088(3) 0.0042(2)
Ti2 0.0249(3) 0.0236(3) 0.0232(3) 0.0051(2) 0.0079(3) 0.0050(3)
Cl1 0.0326(5) 0.0284(5) 0.0441(5) 0.0118(4) 0.0106(4) -0.0022(4)
Cl2 0.0319(5) 0.0376(5) 0.0260(4) 0.0079(4) 0.0074(4) 0.0059(4)
Cl3 0.0271(5) 0.0523(6) 0.0349(5) 0.0114(4) 0.0122(4) 0.0001(4)
Cl4 0.0384(5) 0.0376(5) 0.0287(5) 0.0101(4) 0.0091(4) 0.0167(4)
Cl5 0.0275(4) 0.0253(4) 0.0263(4) 0.0011(3) 0.0091(4) 0.0078(3)
Cl6 0.0293(5) 0.0329(5) 0.0254(4) 0.0063(3) 0.0121(4) 0.0056(4)
Cl7 0.0268(4) 0.0228(4) 0.0349(5) 0.0099(3) 0.0057(4) 0.0029(3)
P1 0.0259(5) 0.0316(5) 0.0357(5) 0.0119(4) 0.0138(4) 0.0086(4)
C11 0.029(2) 0.055(3) 0.061(3) 0.017(3) 0.013(2) 0.008(2)
C12 0.062(3) 0.054(3) 0.043(3) 0.020(2) 0.034(2) 0.028(3)
C131 0.032(2) 0.043(2) 0.044(2) 0.019(2) 0.024(2) 0.018(2)
C132 0.035(2) 0.059(3) 0.053(3) 0.025(2) 0.016(2) 0.012(2)
C133 0.044(3) 0.089(4) 0.062(3) 0.048(3) 0.018(3) 0.027(3)
C134 0.059(3) 0.069(4) 0.092(4) 0.052(4) 0.042(3) 0.033(3)
C135 0.073(4) 0.043(3) 0.074(4) 0.022(3) 0.033(3) 0.020(3)
C136 0.060(3) 0.041(2) 0.049(3) 0.016(2) 0.023(3) 0.016(2)
P2 0.0366(6) 0.0271(5) 0.0290(5) 0.0017(4) 0.0046(4) 0.0021(4)
C21 0.089(4) 0.043(3) 0.026(2) 0.003(2) 0.006(2) 0.017(3)
C22 0.039(3) 0.047(3) 0.064(4) -0.001(3) -0.002(2) -0.003(2)
C231 0.044(2) 0.026(2) 0.027(2) -0.0025(15) 0.009(2) 0.000(2)
C232 0.049(3) 0.036(2) 0.042(2) 0.006(2) 0.017(2) 0.002(2)
C233 0.065(3) 0.031(2) 0.055(3) 0.012(2) 0.009(3) 0.005(2)
C234 0.061(3) 0.031(2) 0.061(3) -0.006(2) 0.008(3) 0.013(2)
C235 0.062(3) 0.051(3) 0.054(3) -0.006(2) 0.022(3) 0.016(3)
C236 0.055(3) 0.040(2) 0.042(2) 0.000(2) 0.021(2) 0.003(2)
P3 0.0234(4) 0.0236(4) 0.0223(4) 0.0039(3) 0.0085(4) 0.0027(4)
C31 0.026(2) 0.024(2) 0.025(2) 0.0055(14) 0.0075(15) 0.0034(14)
C32 0.025(2) 0.035(2) 0.025(2) 0.0050(15) 0.009(2) 0.005(2)
C33 0.039(2) 0.038(2) 0.021(2) 0.004(2) 0.003(2) 0.006(2)
C34 0.035(2) 0.032(2) 0.033(2) 0.008(2) -0.002(2) -0.007(2)
C35 0.031(2) 0.041(2) 0.035(2) 0.010(2) 0.011(2) -0.003(2)
C36 0.031(2) 0.032(2) 0.031(2) 0.005(2) 0.013(2) 0.002(2)
C41 0.021(2) 0.026(2) 0.023(2) 0.0046(14) 0.0073(14) 0.0042(14)
C42 0.022(2) 0.026(2) 0.030(2) 0.0077(15) 0.006(2) 0.0045(14)
C43 0.025(2) 0.026(2) 0.037(2) 0.006(2) 0.009(2) 0.010(2)
C44 0.026(2) 0.037(2) 0.028(2) 0.001(2) 0.009(2) 0.009(2)
C45 0.034(2) 0.033(2) 0.024(2) 0.003(2) 0.011(2) 0.004(2)
C46 0.036(2) 0.023(2) 0.031(2) 0.006(2) 0.012(2) 0.006(2)
C51 0.023(2) 0.030(2) 0.026(2) 0.0059(14) 0.0125(15) 0.0028(15)
C52 0.039(2) 0.030(2) 0.026(2) 0.004(2) 0.008(2) 0.005(2)
C53 0.047(3) 0.027(2) 0.050(3) 0.012(2) 0.020(2) 0.012(2)
C54 0.028(2) 0.052(3) 0.041(2) 0.025(2) 0.016(2) 0.015(2)
C55 0.028(2) 0.054(3) 0.035(2) 0.006(2) 0.010(2) 0.004(2)
C56 0.027(2) 0.037(2) 0.032(2) -0.002(2) 0.011(2) 0.006(2)
C61 0.028(2) 0.024(2) 0.028(2) 0.0024(14) 0.014(2) 0.0022(15)
C62 0.036(2) 0.035(2) 0.031(2) 0.009(2) 0.012(2) 0.003(2)
C63 0.050(3) 0.049(3) 0.039(2) 0.018(2) 0.018(2) 0.011(2)
C64 0.072(3) 0.043(3) 0.050(3) 0.019(2) 0.036(3) 0.005(2)
C65 0.043(3) 0.042(2) 0.059(3) 0.008(2) 0.024(2) -0.014(2)
C66 0.033(2) 0.040(2) 0.032(2) 0.007(2) 0.008(2) 0.000(2)
C1 0.071(4) 0.045(3) 0.054(3) 0.020(3) 0.012(3) 0.008(3)
Cl11 0.0885(11) 0.0868(11) 0.0614(9) 0.0196(8) 0.0073(8) 0.0351(9)
Cl12 0.0715(10) 0.0849(11) 0.1132(14) 0.0276(10) 0.0379(10) 0.0199(9)

loop_
_atom_site_label
_atom_site_type_symbol
_atom_site_fract_x
_atom_site_fract_y
_atom_site_fract_z
_atom_site_U_iso_or_equiv
_atom_site_thermal_displace_type
_atom_site_occupancy
_atom_site_calc_flag
_atom_site_refinement_flags
_atom_site_disorder_group
Ti1 Ti 0.26791(6) 0.27982(3) -0.41232(6) 0.0231(2) Uani 1 d . .
Ti2 Ti 0.00295(6) 0.23737(3) -0.56695(6) 0.0241(2) Uani 1 d . .
Cl1 Cl 0.38411(9) 0.38244(5) -0.41133(10) 0.0359(2) Uani 1 d . .
Cl2 Cl 0.35959(9) 0.27809(5) -0.19700(8) 0.0325(2) Uani 1 d . .
Cl3 Cl -0.15272(9) 0.19806(6) -0.49648(9) 0.0381(2) Uani 1 d . .
Cl4 Cl -0.11326(9) 0.30140(5) -0.70378(9) 0.0347(2) Uani 1 d . .
Cl5 Cl 0.09952(8) 0.33898(4) -0.38849(8) 0.0270(2) Uani 1 d . .
Cl6 Cl 0.17229(8) 0.25454(5) -0.64654(8) 0.0287(2) Uani 1 d . .
Cl7 Cl 0.14077(8) 0.16524(4) -0.44775(8) 0.0293(2) Uani 1 d . .
P1 P 0.44598(9) 0.21362(5) -0.43947(10) 0.0295(2) Uani 1 d . .
C11 C 0.5962(4) 0.2699(3) -0.3672(6) 0.0487(11) Uani 1 d . .
H11A H 0.6011(36) 0.2867(21) -0.2891(41) 0.023(10) Uiso 1 d . .
H11B H 0.6627(53) 0.2397(29) -0.3725(51) 0.064(16) Uiso 1 d . .
H11C H 0.5904(40) 0.3120(24) -0.4093(42) 0.039(12) Uiso 1 d . .
C12 C 0.4364(5) 0.1801(3) -0.6023(5) 0.0467(11) Uani 1 d . .
H12A H 0.4257(45) 0.2145(27) -0.6468(48) 0.050(14) Uiso 1 d . .
H12B H 0.5063(51) 0.1621(28) -0.6017(48) 0.055(15) Uiso 1 d . .
H12C H 0.3476(50) 0.1424(28) -0.6527(50) 0.059(15) Uiso 1 d . .
C131 C 0.4647(4) 0.1364(2) -0.3711(4) 0.0351(9) Uani 1 d . .
C132 C 0.5474(4) 0.1405(3) -0.2501(5) 0.0472(11) Uani 1 d . .
H132 H 0.5951(42) 0.1849(24) -0.2029(42) 0.037(12) Uiso 1 d . .
C133 C 0.5577(5) 0.0788(4) -0.2023(6) 0.0596(15) Uani 1 d . .
H133 H 0.6025(49) 0.0917(27) -0.1213(53) 0.054(15) Uiso 1 d . .
C134 C 0.4857(5) 0.0162(3) -0.2734(6) 0.063(2) Uani 1 d . .
H134 H 0.4898(56) -0.0244(34) -0.2437(59) 0.079(19) Uiso 1 d . .
C135 C 0.4026(6) 0.0116(3) -0.3922(6) 0.0593(14) Uani 1 d . .
H135 H 0.3471(48) -0.0372(29) -0.4448(49) 0.058(15) Uiso 1 d . .
C136 C 0.3918(5) 0.0714(2) -0.4417(5) 0.0479(11) Uani 1 d . .
H136 H 0.3398(48) 0.0685(27) -0.5203(51) 0.053(15) Uiso 1 d . .
P2 P -0.08523(10) 0.12858(5) 0.23993(9) 0.0337(2) Uani 1 d . .
C21 C -0.0903(7) 0.1502(3) 0.0906(4) 0.0566(15) Uani 1 d . .
H21A H -0.1507(61) 0.1764(35) -0.9214(61) 0.082(21) Uiso 1 d . .
H21B H -0.1117(47) 0.1082(28) -0.9763(51) 0.056(14) Uiso 1 d . .
H21C H -0.0023(55) 0.1787(30) -0.8912(54) 0.067(17) Uiso 1 d . .
C22 C -0.2444(5) 0.0892(3) 0.2047(6) 0.0575(14) Uani 1 d . .
H22A H -0.2772(64) 0.0515(38) -0.8770(69) 0.097(22) Uiso 1 d . .
H22B H -0.2884(44) 0.1267(26) -0.8099(44) 0.043(13) Uiso 1 d . .
H22C H -0.2424(40) 0.0721(23) -0.7241(45) 0.034(12) Uiso 1 d . .
C231 C 0.0005(4) 0.0552(2) 0.2515(4) 0.0347(9) Uani 1 d . .
C232 C -0.0155(5) 0.0074(2) 0.3227(4) 0.0430(10) Uani 1 d . .
H232 H -0.0734(37) 0.0115(20) 0.3637(38) 0.025(10) Uiso 1 d . .
C233 C 0.0575(5) -0.0454(2) 0.3389(5) 0.0535(13) Uani 1 d . .
H233 H 0.0428(45) -0.0786(27) 0.3842(47) 0.052(14) Uiso 1 d . .
C234 C 0.1465(5) -0.0505(2) 0.2863(5) 0.0565(14) Uani 1 d . .
H234 H 0.2029(62) -0.0859(36) 0.2930(63) 0.094(22) Uiso 1 d . .
C235 C 0.1645(6) -0.0029(3) 0.2166(5) 0.0571(13) Uani 1 d . .
H235 H 0.2271(56) -0.0057(31) 0.1807(57) 0.073(18) Uiso 1 d . .
C236 C 0.0917(5) 0.0495(2) 0.1990(4) 0.0460(11) Uani 1 d . .
H236 H 0.1065(49) 0.0816(29) 0.1553(52) 0.061(16) Uiso 1 d . .
P3 P 0.22831(8) 0.42844(5) 0.12515(8) 0.0233(2) Uani 1 d . .
C31 C 0.0992(3) 0.3609(2) 0.0264(3) 0.0255(7) Uani 1 d . .
C32 C 0.1067(4) 0.3180(2) -0.0821(3) 0.0284(8) Uani 1 d . .
H32 H 0.1749(36) 0.3255(19) -0.0970(33) 0.016(9) Uiso 1 d . .
C33 C 0.0064(4) 0.2670(2) -0.1616(4) 0.0349(9) Uani 1 d . .
H33 H 0.0164(49) 0.2386(28) -0.2293(52) 0.059(15) Uiso 1 d . .
C34 C -0.0999(4) 0.2597(2) -0.1346(4) 0.0380(10) Uani 1 d . .
H34 H -0.1674(38) 0.2242(22) -0.1874(39) 0.029(10) Uiso 1 d . .
C35 C -0.1086(4) 0.3036(2) -0.0292(4) 0.0364(9) Uani 1 d . .
H35 H -0.1786(45) 0.2981(24) -0.0109(44) 0.044(13) Uiso 1 d . .
C36 C -0.0087(4) 0.3536(2) 0.0523(4) 0.0314(8) Uani 1 d . .
H36 H -0.0164(47) 0.3828(27) 0.1224(50) 0.056(15) Uiso 1 d . .
C41 C 0.1895(3) 0.4808(2) 0.2480(3) 0.0235(7) Uani 1 d . .
C42 C 0.1762(3) 0.5511(2) 0.2511(4) 0.0265(8) Uani 1 d . .
H42 H 0.1847(47) 0.5722(27) 0.1864(50) 0.060(15) Uiso 1 d . .
C43 C 0.1454(3) 0.5893(2) 0.3469(4) 0.0297(8) Uani 1 d . .
H43 H 0.1345(42) 0.6332(26) 0.3477(43) 0.042(12) Uiso 1 d . .
C44 C 0.1266(4) 0.5577(2) 0.4395(4) 0.0314(8) Uani 1 d . .
H44 H 0.1112(43) 0.5829(25) 0.5075(47) 0.046(13) Uiso 1 d . .
C45 C 0.1397(4) 0.4879(2) 0.4364(4) 0.0308(8) Uani 1 d . .
H45 H 0.1286(36) 0.4676(21) 0.4992(39) 0.028(10) Uiso 1 d . .
C46 C 0.1725(4) 0.4494(2) 0.3425(4) 0.0297(8) Uani 1 d . .
H46 H 0.1841(34) 0.4071(22) 0.3417(35) 0.021(9) Uiso 1 d . .
C51 C 0.3634(3) 0.3918(2) 0.2018(3) 0.0258(7) Uani 1 d . .
C52 C 0.3837(4) 0.3265(2) 0.1466(4) 0.0333(9) Uani 1 d . .
H52 H 0.3276(39) 0.3019(22) 0.0640(42) 0.034(11) Uiso 1 d . .
C53 C 0.4914(4) 0.3018(2) 0.2075(4) 0.0401(10) Uani 1 d . .
H53 H 0.4980(37) 0.2581(23) 0.1696(38) 0.030(10) Uiso 1 d . .
C54 C 0.5766(4) 0.3404(2) 0.3218(4) 0.0369(9) Uani 1 d . .
H54 H 0.6406(44) 0.3269(23) 0.3606(44) 0.038(12) Uiso 1 d . .
C55 C 0.5557(4) 0.4046(3) 0.3769(4) 0.0405(10) Uani 1 d . .
H55 H 0.6135(43) 0.4323(24) 0.4521(45) 0.040(12) Uiso 1 d . .
C56 C 0.4490(4) 0.4304(2) 0.3169(4) 0.0334(9) Uani 1 d . .
H56 H 0.4349(39) 0.4731(23) 0.3512(40) 0.033(11) Uiso 1 d . .
C61 C 0.2623(3) 0.4832(2) 0.0270(3) 0.0264(8) Uani 1 d . .
C62 C 0.1739(4) 0.4838(2) -0.0891(4) 0.0337(9) Uani 1 d . .
H62 H 0.1056(41) 0.4509(23) -0.1149(39) 0.033(11) Uiso 1 d . .
C63 C 0.1972(5) 0.5287(2) -0.1615(4) 0.0440(10) Uani 1 d . .
H63 H 0.1402(44) 0.5251(24) -0.2445(48) 0.046(13) Uiso 1 d . .
C64 C 0.3080(5) 0.5735(3) -0.1159(5) 0.0505(12) Uani 1 d . .
H64 H 0.3197(68) 0.5986(38) -0.1640(71) 0.103(25) Uiso 1 d . .
C65 C 0.3974(5) 0.5738(2) -0.0005(5) 0.0486(12) Uani 1 d . .
H65 H 0.4688(52) 0.6063(29) 0.0336(51) 0.064(16) Uiso 1 d . .
C66 C 0.3744(4) 0.5286(2) 0.0716(4) 0.0366(9) Uani 1 d . .
H66 H 0.4239(35) 0.5283(18) 0.1370(37) 0.014(9) Uiso 1 d . .
C1 C 0.3050(6) 0.1203(3) -0.0856(5) 0.0585(14) Uani 1 d . .
H1A H 0.2747(48) 0.0830(28) -0.1520(51) 0.053(15) Uiso 1 d . .
H1B H 0.3463(50) 0.1611(30) -0.1031(51) 0.062(15) Uiso 1 d . .
Cl11 Cl 0.4170(2) 0.09246(9) 0.03336(15) 0.0824(5) Uani 1 d . .
Cl12 Cl 0.1855(2) 0.14482(10) -0.0398(2) 0.0875(5) Uani 1 d . .

loop_
_atom_type_symbol
_atom_type_description
_atom_type_scat_dispersion_real
_atom_type_scat_dispersion_imag
_atom_type_scat_source
C C 0.0033 0.0016 'International Tables Vol C Tables 4.2.6.8 and 6.1.1.4'
H H 0.0000 0.0000 'International Tables Vol C Tables 4.2.6.8 and 6.1.1.4'
Ti Ti 0.2776 0.4457 'International Tables Vol C Tables 4.2.6.8 and 6.1.1.4'
Cl Cl 0.1484 0.1585 'International Tables Vol C Tables 4.2.6.8 and 6.1.1.4'
P P 0.1023 0.0942 'International Tables Vol C Tables 4.2.6.8 and 6.1.1.4'

loop_
_geom_angle_atom_site_label_1
_geom_angle_atom_site_label_2
_geom_angle_atom_site_label_3
_geom_angle
_geom_angle_site_symmetry_1
_geom_angle_site_symmetry_3
_geom_angle_publ_flag
Cl1 Ti1 Cl2 98.83(5) . . y
Cl1 Ti1 Cl5 93.46(4) . . y
Cl2 Ti1 Cl5 95.66(4) . . y
Cl1 Ti1 Cl7 171.23(4) . . y
Cl2 Ti1 Cl7 88.98(4) . . y
Cl5 Ti1 Cl7 89.72(4) . . y
Cl1 Ti1 Cl6 90.38(4) . . y
Cl2 Ti1 Cl6 167.86(4) . . y
Cl5 Ti1 Cl6 91.63(4) . . y
Cl7 Ti1 Cl6 81.35(4) . . y
Cl1 Ti1 P1 87.70(4) . . y
Cl2 Ti1 P1 84.49(4) . . y
Cl5 Ti1 P1 178.80(4) . . y
Cl7 Ti1 P1 89.09(4) . . y
Cl6 Ti1 P1 88.02(4) . . y
Cl1 Ti1 Ti2 123.16(4) . . y
Cl2 Ti1 Ti2 125.43(4) . . y
Cl5 Ti1 Ti2 52.97(3) . . y
Cl7 Ti1 Ti2 53.38(3) . . y
Cl6 Ti1 Ti2 53.14(3) . . y
P1 Ti1 Ti2 126.02(4) . . y
Cl4 Ti2 Cl3 97.09(5) . . y
Cl4 Ti2 Cl5 95.10(4) . . y
Cl3 Ti2 Cl5 95.72(5) . . y
Cl4 Ti2 Cl6 90.50(4) . . y
Cl3 Ti2 Cl6 168.86(4) . . y
Cl5 Ti2 Cl6 91.70(4) . . y
Cl4 Ti2 Cl7 170.97(4) . . y
Cl3 Ti2 Cl7 90.27(4) . . y
Cl5 Ti2 Cl7 89.34(4) . . y
Cl6 Ti2 Cl7 81.50(4) . . y
Cl4 Ti2 P2 86.15(4) . 1_554 y
Cl3 Ti2 P2 87.97(5) . 1_554 y
Cl5 Ti2 P2 175.92(4) . 1_554 y
Cl6 Ti2 P2 84.40(4) . 1_554 y
Cl7 Ti2 P2 88.90(4) . 1_554 y
Cl4 Ti2 Ti1 124.46(4) . . y
Cl3 Ti2 Ti1 126.17(4) . . y
Cl5 Ti2 Ti1 52.64(3) . . y
Cl6 Ti2 Ti1 53.56(3) . . y
Cl7 Ti2 Ti1 53.19(3) . . y
P2 Ti2 Ti1 123.57(4) 1_554 . y
Ti1 Cl5 Ti2 74.38(4) . . y
Ti2 Cl6 Ti1 73.30(4) . . y
Ti1 Cl7 Ti2 73.43(4) . . y
C11 P1 C131 105.2(2) . . ?
C11 P1 C12 102.9(3) . . ?
C131 P1 C12 103.3(2) . . ?
C11 P1 Ti1 112.4(2) . . ?
C131 P1 Ti1 115.34(13) . . ?
C12 P1 Ti1 116.3(2) . . ?
C132 C131 C136 118.8(4) . . ?
C132 C131 P1 121.8(4) . . ?
C136 C131 P1 119.4(3) . . ?
C131 C132 C133 119.2(5) . . ?
C134 C133 C132 120.7(5) . . ?
C133 C134 C135 120.7(5) . . ?
C134 C135 C136 119.6(5) . . ?
C135 C136 C131 121.0(5) . . ?
C231 P2 C22 104.6(2) . . ?
C231 P2 C21 104.4(2) . . ?
C22 P2 C21 103.0(3) . . ?
C231 P2 Ti2 115.50(13) . 1_556 ?
C22 P2 Ti2 115.1(2) . 1_556 ?
C21 P2 Ti2 112.9(2) . 1_556 ?
C236 C231 C232 118.4(4) . . ?
C236 C231 P2 120.5(3) . . ?
C232 C231 P2 120.8(3) . . ?
C231 C232 C233 120.3(5) . . ?
C234 C233 C232 120.5(5) . . ?
C233 C234 C235 119.8(5) . . ?
C234 C235 C236 120.1(6) . . ?
C235 C236 C231 120.8(5) . . ?
C41 P3 C31 109.7(2) . . ?
C41 P3 C61 109.7(2) . . ?
C31 P3 C61 108.2(2) . . ?
C41 P3 C51 107.4(2) . . ?
C31 P3 C51 112.0(2) . . ?
C61 P3 C51 109.9(2) . . ?
C36 C31 C32 120.2(3) . . ?
C36 C31 P3 121.1(3) . . ?
C32 C31 P3 118.7(3) . . ?
C33 C32 C31 119.4(4) . . ?
C34 C33 C32 120.0(4) . . ?
C33 C34 C35 120.5(4) . . ?
C36 C35 C34 120.2(4) . . ?
C35 C36 C31 119.6(4) . . ?
C42 C41 C46 119.9(3) . . ?
C42 C41 P3 121.6(3) . . ?
C46 C41 P3 118.5(3) . . ?
C43 C42 C41 119.6(4) . . ?
C42 C43 C44 120.4(4) . . ?
C45 C44 C43 120.0(4) . . ?
C46 C45 C44 120.2(4) . . ?
C45 C46 C41 119.8(4) . . ?
C56 C51 C52 119.8(4) . . ?
C56 C51 P3 118.8(3) . . ?
C52 C51 P3 121.4(3) . . ?
C53 C52 C51 119.1(4) . . ?
C54 C53 C52 121.0(4) . . ?
C53 C54 C55 119.8(4) . . ?
C54 C55 C56 120.0(4) . . ?
C51 C56 C55 120.2(4) . . ?
C62 C61 C66 119.7(4) . . ?
C62 C61 P3 120.3(3) . . ?
C66 C61 P3 119.9(3) . . ?
C63 C62 C61 120.5(4) . . ?
C64 C63 C62 119.2(4) . . ?
C63 C64 C65 121.2(4) . . ?
C64 C65 C66 119.5(4) . . ?
C65 C66 C61 119.8(4) . . ?
Cl12 C1 Cl11 112.2(3) . . ?

loop_
_geom_bond_atom_site_label_1
_geom_bond_atom_site_label_2
_geom_bond_distance
_geom_bond_site_symmetry_2
_geom_bond_publ_flag
Ti1 Cl1 2.313(1) . y
Ti1 Cl2 2.347(1) . y
Ti1 Cl5 2.428(1) . y
Ti1 Cl7 2.457(1) . y
Ti1 Cl6 2.471(1) . y
Ti1 P1 2.612(1) . y
Ti1 Ti2 2.942(1) . y
Ti2 Cl4 2.336(1) . y
Ti2 Cl3 2.345(1) . y
Ti2 Cl5 2.439(1) . y
Ti2 Cl6 2.457(1) . y
Ti2 Cl7 2.463(1) . y
Ti2 P2 2.611(1) 1_554 y
P1 C11 1.815(5) . ?
P1 C131 1.823(4) . ?
P1 C12 1.824(5) . ?
C131 C132 1.380(6) . ?
C131 C136 1.398(7) . ?
C132 C133 1.414(7) . ?
C133 C134 1.361(9) . ?
C134 C135 1.362(8) . ?
C135 C136 1.389(7) . ?
P2 C231 1.817(4) . ?
P2 C22 1.820(5) . ?
P2 C21 1.823(5) . ?
P2 Ti2 2.6115(14) 1_556 ?
C231 C236 1.389(7) . ?
C231 C232 1.390(6) . ?
C232 C233 1.394(7) . ?
C233 C234 1.366(8) . ?
C234 C235 1.380(8) . ?
C235 C236 1.386(7) . ?
P3 C41 1.793(4) . ?
P3 C31 1.797(4) . ?
P3 C61 1.801(4) . ?
P3 C51 1.804(4) . ?
C31 C36 1.385(5) . ?
C31 C32 1.401(5) . ?
C32 C33 1.388(6) . ?
C33 C34 1.375(6) . ?
C34 C35 1.386(6) . ?
C35 C36 1.382(6) . ?
C41 C42 1.391(5) . ?
C41 C46 1.401(5) . ?
C42 C43 1.379(6) . ?
C43 C44 1.391(6) . ?
C44 C45 1.381(6) . ?
C45 C46 1.378(6) . ?
C51 C56 1.385(5) . ?
C51 C52 1.394(5) . ?
C52 C53 1.391(6) . ?
C53 C54 1.377(6) . ?
C54 C55 1.378(6) . ?
C55 C56 1.391(6) . ?
C61 C62 1.385(5) . ?
C61 C66 1.388(6) . ?
C62 C63 1.383(6) . ?
C63 C64 1.371(7) . ?
C64 C65 1.380(7) . ?
C65 C66 1.384(6) . ?
C1 Cl12 1.719(7) . ?
C1 Cl11 1.750(5) . ?
